data_4061362
loop_
_publ_author_name
'Shin, Richard Y. C.'
'Ng, Sin Yee'
'Tan, Geok Kheng'
'Koh, Lip Lin'
'Khoo, Soo Beng'
'Goh, Lai Yoong'
'Webster, Richard'

_publ_section_title
;
Syntheses and X-ray Crystal Structures of Di- and Tri-Nuclear
Trithiolate/thioether Bridged Complexes of Ruthenium .
Electrochemistry of Mixed Valence Triruthenium Complexes.
;
_journal_issue 3
_journal_name_full Organometallics
_journal_page_first 547
_journal_page_last 558
_journal_paper_doi 10.1021/om034189+
_journal_volume 23
_journal_year 2004
_chemical_formula_sum 'C18 H29 Cl3 N2 Ru2 S3'
_chemical_formula_weight 678.10
_space_group_IT_number 62
_symmetry_cell_setting orthorhombic
_symmetry_space_group_name_Hall '-P 2ac 2n'
_symmetry_space_group_name_H-M 'P n m a'
_cell_angle_alpha 90.00
_cell_angle_beta 90.00
_cell_angle_gamma 90.00
_cell_formula_units_Z 4
_cell_length_a 18.6064(7)
_cell_length_b 11.6704(5)
_cell_length_c 11.2726(5)
_cell_measurement_temperature 295(2)
_cell_volume 2447.78(18)
_diffrn_ambient_temperature 295(2)
_exptl_crystal_density_diffrn 1.840
_cod_depositor_comments
;
The following automatic conversions were performed:
'_symmetry_cell_setting' value 'Orthorhombic' changed to 'orthorhombic'
according to '/home/saulius/struct/CIF-dictionaries/cif_core.dic'
dictionary named 'cif_core.dic' version 2.4.1 from 2010-06-29.

Automatic conversion script
Id: cif_fix_enum 1527 2010-12-29 10:47:43Z saulius 
;
_cod_database_code 4061362

loop_
_symmetry_equiv_pos_as_xyz
'x, y, z'
'-x+1/2, -y, z+1/2'
'-x, y+1/2, -z'
'x+1/2, -y+1/2, -z+1/2'
'-x, -y, -z'
'x-1/2, y, -z-1/2'
'x, -y-1/2, z'
'-x-1/2, y-1/2, z-1/2'

loop_
_atom_site_label
_atom_site_type_symbol
_atom_site_fract_x
_atom_site_fract_y
_atom_site_fract_z
_atom_site_U_iso_or_equiv
_atom_site_adp_type
_atom_site_occupancy
_atom_site_symmetry_multiplicity
_atom_site_calc_flag
_atom_site_refinement_flags
_atom_site_disorder_assembly
_atom_site_disorder_group
Ru1 Ru 0.473744(11) 0.2500 0.716603(19) 0.02700(8) Uani 1 2 d S . .
Ru2 Ru 0.357254(11) 0.2500 0.875635(19) 0.02750(8) Uani 1 2 d S . .
Cl1 Cl 0.42854(5) 0.2500 0.51536(8) 0.0575(3) Uani 1 2 d S . .
Cl2 Cl 0.28774(3) 0.10738(6) 0.98380(6) 0.04998(16) Uani 1 1 d . . .
S1 S 0.40609(3) 0.09720(5) 0.77759(5) 0.03662(13) Uani 1 1 d . . .
S2 S 0.26427(4) 0.2500 0.74416(8) 0.04032(18) Uani 1 2 d S . .
N1 N 0.42717(15) 0.2500 1.0186(2) 0.0404(6) Uani 1 2 d S . .
C1 C 0.33494(14) 0.0497(3) 0.6776(3) 0.0631(8) Uani 1 1 d . . .
H1A H 0.3576 0.0227 0.6053 0.076 Uiso 1 1 calc R . .
H1B H 0.3116 -0.0157 0.7140 0.076 Uiso 1 1 calc R . .
C2 C 0.2798(2) 0.1301(3) 0.6444(4) 0.0886(13) Uani 1 1 d . . .
H2A H 0.2350 0.0883 0.6362 0.106 Uiso 1 1 calc R . .
H2B H 0.2918 0.1607 0.5669 0.106 Uiso 1 1 calc R . .
C3 C 0.58321(16) 0.2500 0.6256(3) 0.0393(7) Uani 1 2 d S . .
C4 C 0.57639(11) 0.1519(2) 0.6971(2) 0.0398(5) Uani 1 1 d . . .
C5 C 0.56770(11) 0.1887(2) 0.8180(2) 0.0380(5) Uani 1 1 d . . .
C6 C 0.6011(3) 0.2500 0.4954(4) 0.0609(12) Uani 1 2 d S . .
H6A H 0.646(3) 0.2500 0.486(4) 0.072(15) Uiso 1 2 d S . .
H6B H 0.579(2) 0.184(3) 0.458(3) 0.087(12) Uiso 1 1 d . . .
C7 C 0.58560(18) 0.0307(2) 0.6558(3) 0.0688(9) Uani 1 1 d . . .
H7A H 0.5589 0.0194 0.5839 0.103 Uiso 1 1 calc R . .
H7B H 0.5682 -0.0207 0.7157 0.103 Uiso 1 1 calc R . .
H7C H 0.6356 0.0159 0.6415 0.103 Uiso 1 1 calc R . .
C8 C 0.56995(14) 0.1106(3) 0.9234(2) 0.0560(7) Uani 1 1 d . . .
H8A H 0.5767 0.1550 0.9942 0.084 Uiso 1 1 calc R . .
H8B H 0.6091 0.0576 0.9147 0.084 Uiso 1 1 calc R . .
H8C H 0.5256 0.0690 0.9287 0.084 Uiso 1 1 calc R . .
C9 C 0.45767(18) 0.2500 1.1048(3) 0.0469(8) Uani 1 2 d S . .
C10 C 0.4992(3) 0.2500 1.2143(4) 0.0711(15) Uani 1 2 d S . .
H10A H 0.532(2) 0.189(3) 1.212(3) 0.094(14) Uiso 1 1 d . . .
H10B H 0.473(3) 0.2500 1.283(5) 0.070(15) Uiso 1 2 d S . .
N1S N 0.3292(3) 0.7500 0.8401(7) 0.152(3) Uani 1 2 d S . .
C1S C 0.2019(3) 0.7500 0.7712(5) 0.098(2) Uani 1 2 d S . .
H1S1 H 0.1994 0.7822 0.6929 0.147 Uiso 0.50 1 calc PR A -1
H1S2 H 0.1731 0.7950 0.8244 0.147 Uiso 0.50 1 calc PR A -1
H1S3 H 0.1841 0.6728 0.7695 0.147 Uiso 0.50 1 calc PR A -1
C2S C 0.2735(3) 0.7500 0.8102(5) 0.0706(12) Uani 1 2 d S . .

loop_
_atom_site_aniso_label
_atom_site_aniso_U_11
_atom_site_aniso_U_22
_atom_site_aniso_U_33
_atom_site_aniso_U_23
_atom_site_aniso_U_13
_atom_site_aniso_U_12
Ru1 0.02289(12) 0.02990(13) 0.02822(12) 0.000 0.00176(8) 0.000
Ru2 0.02316(12) 0.03097(13) 0.02836(13) 0.000 0.00208(8) 0.000
Cl1 0.0471(5) 0.0926(7) 0.0328(4) 0.000 -0.0048(3) 0.000
Cl2 0.0427(3) 0.0505(3) 0.0567(3) 0.0161(3) 0.0135(3) -0.0040(3)
S1 0.0321(3) 0.0289(3) 0.0489(3) -0.0017(2) 0.0074(2) -0.0010(2)
S2 0.0279(4) 0.0492(5) 0.0439(4) 0.000 -0.0048(3) 0.000
N1 0.0338(14) 0.0533(16) 0.0341(13) 0.000 0.0011(11) 0.000
C1 0.0461(15) 0.0590(18) 0.084(2) -0.0329(16) 0.0008(15) -0.0156(13)
C2 0.083(2) 0.085(3) 0.097(3) -0.045(2) -0.049(2) 0.014(2)
C3 0.0233(14) 0.0546(19) 0.0400(17) 0.000 0.0066(12) 0.000
C4 0.0265(10) 0.0452(13) 0.0477(12) -0.0033(10) 0.0052(9) 0.0046(9)
C5 0.0239(9) 0.0479(13) 0.0423(11) 0.0073(10) 0.0011(9) 0.0045(9)
C6 0.045(2) 0.096(4) 0.042(2) 0.000 0.0162(17) 0.000
C7 0.0641(19) 0.0522(17) 0.090(2) -0.0157(17) 0.0174(17) 0.0139(14)
C8 0.0402(13) 0.0717(18) 0.0560(15) 0.0240(14) 0.0021(11) 0.0153(12)
C9 0.0341(16) 0.069(2) 0.0375(17) 0.000 0.0016(14) 0.000
C10 0.054(3) 0.122(5) 0.038(2) 0.000 -0.0116(19) 0.000
N1S 0.084(4) 0.210(9) 0.161(6) 0.000 -0.039(5) 0.000
C1S 0.061(3) 0.163(7) 0.070(3) 0.000 0.004(3) 0.000
C2S 0.062(3) 0.084(3) 0.066(3) 0.000 -0.006(2) 0.000

loop_
_geom_bond_atom_site_label_1
_geom_bond_atom_site_label_2
_geom_bond_distance
_geom_bond_site_symmetry_2
_geom_bond_publ_flag
Ru1 C5 2.208(2) 7_565 ?
Ru1 C5 2.208(2) . ?
Ru1 C4 2.238(2) 7_565 ?
Ru1 C4 2.238(2) . ?
Ru1 C3 2.281(3) . ?
Ru1 S1 2.2884(6) . ?
Ru1 S1 2.2884(6) 7_565 ?
Ru1 Cl1 2.4195(9) . ?
Ru1 Ru2 2.8128(3) . ?
Ru2 N1 2.071(3) . ?
Ru2 S2 2.2781(8) . ?
Ru2 S1 2.2863(6) 7_565 ?
Ru2 S1 2.2863(6) . ?
Ru2 Cl2 2.4350(6) 7_565 ?
Ru2 Cl2 2.4351(6) . ?
S1 C1 1.825(3) . ?
S2 C2 1.818(3) 7_565 ?
S2 C2 1.818(3) . ?
N1 C9 1.125(4) . ?
C1 C2 1.440(5) . ?
C3 C4 1.406(3) 7_565 ?
C3 C4 1.406(3) . ?
C3 C6 1.505(5) . ?
C4 C5 1.439(3) . ?
C4 C7 1.498(4) . ?
C5 C5 1.430(5) 7_565 ?
C5 C8 1.498(3) . ?
C9 C10 1.457(5) . ?
N1S C2S 1.089(7) . ?
C1S C2S 1.404(7) . ?
